data_7125990
loop_
_publ_author_name
'Barthes, C\'ecile'
'Duhayon, Carine'
'Canac, Yves'
'C\'esar, Vincent'

_publ_section_title
;
 N-Cyclopropenio-imidazol-2-ylidene: An N-heterocyclic carbene bearing an
 N-cationic substituent.
;
_journal_issue 22
_journal_name_full 'Chemical communications (Cambridge, England)'
_journal_page_first 3305
_journal_page_last 3308
_journal_paper_doi 10.1039/d0cc00477d
_journal_volume 56
_journal_year 2020
_chemical_formula_moiety 'C27 H41 Au Cl N4, C F3 O3 S'
_chemical_formula_sum 'C28 H41 Au Cl F3 N4 O3 S'
_chemical_formula_weight 803.14
_space_group_IT_number 14
_space_group_name_Hall '-P 2yn'
_space_group_name_H-M_alt 'P 1 21/n 1'
_symmetry_cell_setting monoclinic
_symmetry_space_group_name_Hall '-P 2yn'
_symmetry_space_group_name_H-M 'P 1 21/n 1'
_atom_sites_solution_hydrogens difmap
_atom_sites_solution_primary other
_audit_update_record
;
2019-12-19 deposited with the CCDC.	2020-02-11 downloaded from the CCDC.
;
_cell_angle_alpha 90
_cell_angle_beta 103.7629(15)
_cell_angle_gamma 90
_cell_formula_units_Z 4
_cell_length_a 15.1363(8)
_cell_length_b 8.9448(4)
_cell_length_c 26.1314(13)
_cell_measurement_reflns_used 9949
_cell_measurement_temperature 100
_cell_measurement_theta_max 30
_cell_measurement_theta_min 2
_cell_volume 3436.4(3)
_computing_cell_refinement 'Apex2 (Bruker AXS, 2006)'
_computing_data_collection 'Apex2 (Bruker AXS, 2006)'
_computing_data_reduction 'Apex2 (Bruker AXS, 2006)'
_computing_molecular_graphics 'CAMERON (Watkin et al., 1996)'
_computing_publication_material 'CRYSTALS (Betteridge et al., 2003)'
_computing_structure_refinement 'CRYSTALS (Betteridge et al., 2003)'
_computing_structure_solution 'Superflip (Palatinus & Chapuis, 2007)'
_diffrn_ambient_temperature 100
_diffrn_measured_fraction_theta_full 0.995
_diffrn_measured_fraction_theta_max 0.995
_diffrn_measurement_device Area
_diffrn_measurement_device_type 'Bruker Kappa Apex2'
_diffrn_measurement_method '\f & \w scans'
_diffrn_radiation_monochromator graphite
_diffrn_radiation_type 'Mo K\a'
_diffrn_radiation_wavelength 0.71073
_diffrn_reflns_av_R_equivalents 0.033
_diffrn_reflns_limit_h_max 21
_diffrn_reflns_limit_h_min -21
_diffrn_reflns_limit_k_max 12
_diffrn_reflns_limit_k_min -12
_diffrn_reflns_limit_l_max 36
_diffrn_reflns_limit_l_min -36
_diffrn_reflns_number 131524
_diffrn_reflns_theta_full 29.661
_diffrn_reflns_theta_max 29.661
_diffrn_reflns_theta_min 1.426
_diffrn_standards_number 0
_exptl_absorpt_coefficient_mu 4.468
_exptl_absorpt_correction_T_max 0.70
_exptl_absorpt_correction_T_min 0.46
_exptl_absorpt_correction_type multi-scan
_exptl_absorpt_process_details 'SADABS (Siemens, 1996)'
_exptl_crystal_colour colorless
_exptl_crystal_density_diffrn 1.552
_exptl_crystal_density_method 'not measured'
_exptl_crystal_description plate
_exptl_crystal_F_000 1600
_exptl_crystal_size_max 0.180
_exptl_crystal_size_mid 0.130
_exptl_crystal_size_min 0.080
_refine_diff_density_max 1.02
_refine_diff_density_min -0.78
_refine_ls_extinction_method None
_refine_ls_goodness_of_fit_ref 1.0000
_refine_ls_hydrogen_treatment constr
_refine_ls_matrix_type full
_refine_ls_number_parameters 370
_refine_ls_number_reflns 9128
_refine_ls_number_restraints 0
_refine_ls_R_factor_all 0.0192
_refine_ls_R_factor_gt 0.0179
_refine_ls_shift/su_max 0.0035930
_refine_ls_shift/su_mean 0.0000573
_refine_ls_structure_factor_coef F
_refine_ls_weighting_details
;
 Method= Quasi-Unit weights 
 W = 1.0 or 1./4Fsq 
;
_refine_ls_weighting_scheme calc
_refine_ls_wR_factor_all 0.0228
_refine_ls_wR_factor_gt 0.0212
_refine_ls_wR_factor_ref 0.0199
_reflns_limit_h_max 20
_reflns_limit_h_min -21
_reflns_limit_k_max 12
_reflns_limit_k_min 0
_reflns_limit_l_max 36
_reflns_limit_l_min 0
_reflns_number_gt 9336
_reflns_number_total 9683
_reflns_threshold_expression I>2.0\s(I)
_oxford_refine_ls_r_factor_ref 0.0168
_oxford_reflns_number_all 9665
_oxford_reflns_threshold_expression_ref I>3.0\s(I)
_cod_data_source_file d0cc00477d2.cif
_cod_data_source_block I_CCDC2
_cod_depositor_comments
;
The following automatic conversions were performed:

data item '_atom_sites_solution_primary' value 'Other' was changed to
'other' in accordance with the
/home/data/users/saulius/crontab/automatic-downloads/rss-feeds/RSC/lib/dictionaries/cif_core.dic
dictionary named 'cif_core.dic' version 2.4.2 last updated on
2011-04-26.

Automatic conversion script
Id: cif_fix_values 7556 2019-12-06 15:28:31Z antanas 

 Adding full bibliography for 7125988--7125990.cif.
;
_cod_original_sg_symbol_H-M 'P 21/n '
_cod_original_formula_sum 'C28 H41 Au1 Cl1 F3 N4 O3 S1'
_cod_database_code 7125990

loop_
_symmetry_equiv_pos_as_xyz
x,y,z
-x,-y,-z
x+1/2,-y+1/2,z+1/2
-x+1/2,y+1/2,-z+1/2

loop_
_atom_site_label
_atom_site_type_symbol
_atom_site_fract_x
_atom_site_fract_y
_atom_site_fract_z
_atom_site_U_iso_or_equiv
_atom_site_occupancy
_atom_site_adp_type
_atom_site_refinement_flags_posn
_atom_site_refinement_flags_adp
_atom_site_refinement_flags_occupancy
_atom_site_disorder_assembly
_atom_site_disorder_group
_atom_site_attached_hydrogens
O1 O 0.06778(12) 0.5271(2) 0.57401(7) 0.0293 1.0000 Uani . . . . . .
O2 O 0.01721(11) 0.5692(2) 0.65468(6) 0.0269 1.0000 Uani . . . . . .
O3 O 0.05025(11) 0.78040(18) 0.60366(6) 0.0242 1.0000 Uani . . . . . .
N1 N 0.19598(11) 0.89502(19) 0.48764(6) 0.0148 1.0000 Uani . . . . . .
N2 N 0.13842(11) 0.76479(19) 0.41925(6) 0.0148 1.0000 Uani . . . . . .
N3 N 0.20069(11) 0.49951(18) 0.32645(6) 0.0146 1.0000 Uani . . . . . .
N4 N -0.00057(11) 0.74628(19) 0.28212(6) 0.0153 1.0000 Uani . . . . . .
C1 C 0.20005(12) 0.8748(2) 0.43729(7) 0.0132 1.0000 Uani . . . . . .
C2 C 0.13259(14) 0.7995(2) 0.50120(8) 0.0187 1.0000 Uani . . . . . .
C3 C 0.09602(14) 0.7168(2) 0.45855(8) 0.0186 1.0000 Uani . . . . . .
C4 C 0.12292(13) 0.7077(2) 0.36816(7) 0.0144 1.0000 Uani . . . . . .
C5 C 0.06953(13) 0.7015(2) 0.31798(7) 0.0136 1.0000 Uani . . . . . .
C6 C 0.14702(13) 0.6065(2) 0.33500(7) 0.0136 1.0000 Uani . . . . . .
C7 C 0.26656(14) 0.4322(2) 0.37226(8) 0.0204 1.0000 Uani . . . . . .
C8 C 0.22012(18) 0.3818(3) 0.41480(9) 0.0311 1.0000 Uani . . . . . .
C9 C 0.34563(17) 0.5385(3) 0.39255(12) 0.0372 1.0000 Uani . . . . . .
C10 C 0.18633(14) 0.4317(2) 0.27307(8) 0.0185 1.0000 Uani . . . . . .
C11 C 0.12748(16) 0.2935(3) 0.26917(10) 0.0282 1.0000 Uani . . . . . .
C12 C 0.27655(15) 0.3996(3) 0.25894(9) 0.0234 1.0000 Uani . . . . . .
C13 C -0.05908(14) 0.8686(2) 0.29503(8) 0.0186 1.0000 Uani . . . . . .
C14 C -0.01240(19) 1.0173(3) 0.29395(10) 0.0305 1.0000 Uani . . . . . .
C15 C -0.08443(17) 0.8420(3) 0.34735(10) 0.0278 1.0000 Uani . . . . . .
C16 C -0.02539(13) 0.6744(2) 0.22910(7) 0.0174 1.0000 Uani . . . . . .
C17 C -0.10711(16) 0.5726(3) 0.22458(9) 0.0252 1.0000 Uani . . . . . .
C18 C -0.03961(15) 0.7911(3) 0.18560(8) 0.0219 1.0000 Uani . . . . . .
C19 C 0.25044(13) 1.0028(2) 0.52271(7) 0.0156 1.0000 Uani . . . . . .
C20 C 0.34153(14) 0.9695(3) 0.54479(8) 0.0204 1.0000 Uani . . . . . .
C21 C 0.39149(15) 1.0759(3) 0.57868(9) 0.0270 1.0000 Uani . . . . . .
C22 C 0.35274(16) 1.2078(3) 0.59062(9) 0.0283 1.0000 Uani . . . . . .
C23 C 0.26188(15) 1.2363(3) 0.56778(9) 0.0241 1.0000 Uani . . . . . .
C24 C 0.20861(13) 1.1345(2) 0.53333(8) 0.0179 1.0000 Uani . . . . . .
C25 C 0.38480(17) 0.8268(3) 0.53295(10) 0.0295 1.0000 Uani . . . . . .
C26 C 0.4085(2) 1.3197(4) 0.62853(13) 0.0467 1.0000 Uani . . . . . .
C27 C 0.10994(15) 1.1663(3) 0.50884(10) 0.0269 1.0000 Uani . . . . . .
C28 C 0.18394(15) 0.6268(3) 0.65487(9) 0.0275 1.0000 Uani . . . . . .
Au1 Au 0.281301(5) 0.973211(8) 0.398816(3) 0.0108 1.0000 Uani . . . . . .
Cl1 Cl 0.37969(3) 1.08226(6) 0.356651(19) 0.0187 1.0000 Uani . . . . . .
S1 S 0.06567(3) 0.62552(6) 0.617450(19) 0.0166 1.0000 Uani . . . . . .
F1 F 0.21464(11) 0.4902(2) 0.66997(7) 0.0443 1.0000 Uani . . . . . .
F2 F 0.23806(10) 0.6834(2) 0.62610(7) 0.0459 1.0000 Uani . . . . . .
F3 F 0.19471(11) 0.7095(2) 0.69839(6) 0.0403 1.0000 Uani . . . . . .
H21 H 0.1204 0.7978 0.5354 0.0221 1.0000 Uiso R . . . . .
H31 H 0.0524 0.6417 0.4543 0.0222 1.0000 Uiso R . . . . .
H71 H 0.2884 0.3413 0.3582 0.0246 1.0000 Uiso R . . . . .
H82 H 0.2591 0.3181 0.4403 0.0465 1.0000 Uiso R . . . . .
H81 H 0.2055 0.4679 0.4333 0.0470 1.0000 Uiso R . . . . .
H83 H 0.1650 0.3264 0.3994 0.0476 1.0000 Uiso R . . . . .
H93 H 0.3910 0.4901 0.4203 0.0553 1.0000 Uiso R . . . . .
H91 H 0.3228 0.6252 0.4065 0.0558 1.0000 Uiso R . . . . .
H92 H 0.3733 0.5684 0.3640 0.0561 1.0000 Uiso R . . . . .
H101 H 0.1531 0.5068 0.2478 0.0225 1.0000 Uiso R . . . . .
H111 H 0.1154 0.2519 0.2336 0.0441 1.0000 Uiso R . . . . .
H113 H 0.1575 0.2174 0.2936 0.0442 1.0000 Uiso R . . . . .
H112 H 0.0699 0.3173 0.2774 0.0435 1.0000 Uiso R . . . . .
H122 H 0.2637 0.3759 0.2226 0.0362 1.0000 Uiso R . . . . .
H121 H 0.3162 0.4863 0.2658 0.0357 1.0000 Uiso R . . . . .
H123 H 0.3070 0.3151 0.2786 0.0356 1.0000 Uiso R . . . . .
H131 H -0.1156 0.8657 0.2671 0.0231 1.0000 Uiso R . . . . .
H142 H -0.0496 1.0973 0.3008 0.0462 1.0000 Uiso R . . . . .
H143 H 0.0480 1.0176 0.3197 0.0469 1.0000 Uiso R . . . . .
H141 H -0.0028 1.0325 0.2591 0.0466 1.0000 Uiso R . . . . .
H151 H -0.1316 0.9104 0.3516 0.0414 1.0000 Uiso R . . . . .
H153 H -0.0321 0.8594 0.3762 0.0416 1.0000 Uiso R . . . . .
H152 H -0.1064 0.7394 0.3495 0.0419 1.0000 Uiso R . . . . .
H161 H 0.0262 0.6122 0.2263 0.0207 1.0000 Uiso R . . . . .
H171 H -0.1247 0.5283 0.1898 0.0387 1.0000 Uiso R . . . . .
H172 H -0.1593 0.6298 0.2301 0.0372 1.0000 Uiso R . . . . .
H173 H -0.0928 0.4928 0.2507 0.0378 1.0000 Uiso R . . . . .
H182 H -0.0513 0.7405 0.1524 0.0336 1.0000 Uiso R . . . . .
H183 H -0.0913 0.8526 0.1872 0.0338 1.0000 Uiso R . . . . .
H181 H 0.0144 0.8504 0.1888 0.0339 1.0000 Uiso R . . . . .
H211 H 0.4543 1.0566 0.5938 0.0321 1.0000 Uiso R . . . . .
H231 H 0.2338 1.3278 0.5748 0.0290 1.0000 Uiso R . . . . .
H252 H 0.4463 0.8157 0.5545 0.0448 1.0000 Uiso R . . . . .
H253 H 0.3485 0.7412 0.5392 0.0445 1.0000 Uiso R . . . . .
H251 H 0.3863 0.8234 0.4967 0.0450 1.0000 Uiso R . . . . .
H261 H 0.4076 1.4142 0.6115 0.0721 1.0000 Uiso R . . . . .
H263 H 0.3805 1.3333 0.6582 0.0720 1.0000 Uiso R . . . . .
H262 H 0.4718 1.2886 0.6406 0.0712 1.0000 Uiso R . . . . .
H272 H 0.0961 1.2677 0.5157 0.0400 1.0000 Uiso R . . . . .
H271 H 0.0721 1.0999 0.5244 0.0396 1.0000 Uiso R . . . . .
H273 H 0.0957 1.1505 0.4713 0.0397 1.0000 Uiso R . . . . .

loop_
_atom_site_aniso_label
_atom_site_aniso_U_11
_atom_site_aniso_U_22
_atom_site_aniso_U_33
_atom_site_aniso_U_23
_atom_site_aniso_U_13
_atom_site_aniso_U_12
O1 0.0333(9) 0.0273(8) 0.0280(8) -0.0108(7) 0.0090(7) -0.0092(7)
O2 0.0198(7) 0.0372(9) 0.0254(8) 0.0091(7) 0.0087(6) -0.0048(7)
O3 0.0303(8) 0.0221(8) 0.0215(7) 0.0014(6) 0.0090(6) 0.0017(6)
N1 0.0159(7) 0.0171(8) 0.0121(7) -0.0017(6) 0.0045(6) -0.0033(6)
N2 0.0156(7) 0.0161(8) 0.0135(7) -0.0023(6) 0.0048(6) -0.0033(6)
N3 0.0158(7) 0.0127(7) 0.0152(7) -0.0004(6) 0.0033(6) 0.0033(6)
N4 0.0156(7) 0.0171(8) 0.0135(7) -0.0015(6) 0.0038(6) 0.0044(6)
C1 0.0138(8) 0.0143(8) 0.0108(8) -0.0002(6) 0.0016(6) 0.0004(7)
C2 0.0196(9) 0.0219(10) 0.0166(9) 0.0003(8) 0.0086(7) -0.0035(8)
C3 0.0197(9) 0.0193(9) 0.0196(9) -0.0017(7) 0.0105(7) -0.0060(8)
C4 0.0140(8) 0.0141(8) 0.0153(8) -0.0014(7) 0.0036(7) -0.0013(7)
C5 0.0162(8) 0.0123(8) 0.0137(8) -0.0013(6) 0.0062(7) -0.0015(7)
C6 0.0140(8) 0.0133(8) 0.0136(8) 0.0000(7) 0.0034(6) -0.0023(7)
C7 0.0209(9) 0.0207(10) 0.0177(9) 0.0015(8) 0.0011(7) 0.0069(8)
C8 0.0396(13) 0.0338(13) 0.0212(10) 0.0098(9) 0.0095(10) 0.0140(11)
C9 0.0250(11) 0.0348(14) 0.0435(15) -0.0011(12) -0.0084(10) 0.0013(10)
C10 0.0190(9) 0.0198(9) 0.0169(9) -0.0029(7) 0.0048(7) 0.0054(7)
C11 0.0249(11) 0.0273(12) 0.0326(12) -0.0144(10) 0.0069(9) -0.0045(9)
C12 0.0237(10) 0.0274(11) 0.0219(10) 0.0039(8) 0.0115(8) 0.0088(9)
C13 0.0190(9) 0.0171(9) 0.0206(9) -0.0007(7) 0.0067(7) 0.0077(7)
C14 0.0454(14) 0.0162(10) 0.0356(13) -0.0014(9) 0.0209(11) 0.0045(10)
C15 0.0332(12) 0.0270(12) 0.0295(11) 0.0012(9) 0.0197(10) 0.0094(10)
C16 0.0170(8) 0.0223(10) 0.0121(8) -0.0013(7) 0.0019(7) 0.0060(7)
C17 0.0284(11) 0.0249(11) 0.0193(10) -0.0013(8) -0.0004(8) -0.0023(9)
C18 0.0201(9) 0.0292(11) 0.0163(9) 0.0043(8) 0.0041(7) 0.0061(8)
C19 0.0165(8) 0.0191(9) 0.0112(8) -0.0020(7) 0.0033(6) -0.0032(7)
C20 0.0186(9) 0.0257(10) 0.0161(9) -0.0025(8) 0.0024(7) 0.0005(8)
C21 0.0186(9) 0.0364(13) 0.0230(10) -0.0072(9) -0.0008(8) -0.0012(9)
C22 0.0213(10) 0.0360(13) 0.0257(11) -0.0127(10) 0.0021(8) -0.0074(9)
C23 0.0221(10) 0.0253(11) 0.0252(10) -0.0096(9) 0.0065(8) -0.0034(8)
C24 0.0156(8) 0.0230(10) 0.0156(8) -0.0030(7) 0.0047(7) -0.0008(7)
C25 0.0268(11) 0.0317(13) 0.0266(11) -0.0027(10) -0.0005(9) 0.0101(10)
C26 0.0357(14) 0.0515(19) 0.0469(17) -0.0280(15) -0.0017(12) -0.0107(13)
C27 0.0173(9) 0.0324(12) 0.0305(11) -0.0083(10) 0.0046(8) 0.0020(9)
C28 0.0176(9) 0.0378(13) 0.0263(11) -0.0011(10) 0.0036(8) -0.0022(9)
Au1 0.01056(3) 0.01311(3) 0.00916(3) 0.00031(2) 0.00323(2) -0.00063(2)
Cl1 0.0161(2) 0.0236(2) 0.0185(2) 0.00484(18) 0.00808(16) 0.00014(18)
S1 0.0142(2) 0.0197(2) 0.0160(2) 0.00006(18) 0.00399(16) -0.00405(17)
F1 0.0315(8) 0.0498(11) 0.0490(10) 0.0099(8) 0.0042(7) 0.0188(8)
F2 0.0199(7) 0.0755(13) 0.0439(9) 0.0057(9) 0.0110(6) -0.0136(8)
F3 0.0314(8) 0.0557(11) 0.0283(8) -0.0109(7) -0.0037(6) -0.0101(7)

loop_
_atom_type_symbol
_atom_type_scat_dispersion_real
_atom_type_scat_dispersion_imag
_atom_type_scat_Cromer_Mann_a1
_atom_type_scat_Cromer_Mann_b1
_atom_type_scat_Cromer_Mann_a2
_atom_type_scat_Cromer_Mann_b2
_atom_type_scat_Cromer_Mann_a3
_atom_type_scat_Cromer_Mann_b3
_atom_type_scat_Cromer_Mann_a4
_atom_type_scat_Cromer_Mann_b4
_atom_type_scat_Cromer_Mann_c
_atom_type_scat_source
C 0.0033 0.0016 2.3100 20.8439 1.0200 10.2075 1.5886 0.5687 0.8650 51.6512 0.2156 'International Tables Vol C 4.2.6.8 and 6.1.1.4'
H 0.0000 0.0000 0.4930 10.5109 0.3229 26.1257 0.1402 3.1424 0.0408 57.7998 0.0030 'International Tables Vol C 4.2.6.8 and 6.1.1.4'
N 0.0061 0.0033 12.2126 0.0057 3.1322 9.8933 2.0125 28.9975 1.1663 0.5826 -11.5290 'International Tables Vol C 4.2.6.8 and 6.1.1.4'
O 0.0106 0.0060 3.0485 13.2771 2.2868 5.7011 1.5463 0.3239 0.8670 32.9089 0.2508 'International Tables Vol C 4.2.6.8 and 6.1.1.4'
P 0.1023 0.0942 6.4345 1.9067 4.1791 27.1570 1.7800 0.5260 1.4908 68.1645 1.1149 'International Tables Vol C 4.2.6.8 and 6.1.1.4'
Au -2.0133 8.8022 16.8819 0.4611 18.5913 8.6216 25.5582 1.4826 5.8600 36.3956 12.0658 'International Tables Vol C 4.2.6.8 and 6.1.1.4'
Cl 0.1484 0.1585 11.4604 0.0104 7.1964 1.1662 6.2556 18.5194 1.6455 47.7784 -9.5574 'International Tables Vol C 4.2.6.8 and 6.1.1.4'
S 0.1246 0.1234 6.9053 1.4679 5.2034 22.2151 1.4379 0.2536 1.5863 56.1720 0.8669 'International Tables Vol C 4.2.6.8 and 6.1.1.4'
F 0.0171 0.0103 3.5392 10.2825 2.6412 4.2944 1.5170 0.2615 1.0243 26.1476 0.2776 'International Tables Vol C 4.2.6.8 and 6.1.1.4'

loop_
_geom_angle_atom_site_label_1
_geom_angle_site_symmetry_1
_geom_angle_atom_site_label_2
_geom_angle_site_symmetry_2
_geom_angle_atom_site_label_3
_geom_angle_site_symmetry_3
_geom_angle
_geom_angle_publ_flag
C1 . N1 . C2 . 111.17(16) yes
C1 . N1 . C19 . 123.96(16) yes
C2 . N1 . C19 . 124.87(16) yes
C1 . N2 . C3 . 111.31(16) yes
C1 . N2 . C4 . 122.76(16) yes
C3 . N2 . C4 . 125.91(17) yes
C6 . N3 . C7 . 118.84(16) yes
C6 . N3 . C10 . 119.98(16) yes
C7 . N3 . C10 . 120.56(16) yes
C5 . N4 . C13 . 119.23(16) yes
C5 . N4 . C16 . 121.20(16) yes
C13 . N4 . C16 . 119.53(15) yes
N2 . C1 . N1 . 104.44(16) yes
N2 . C1 . Au1 . 127.29(13) yes
N1 . C1 . Au1 . 128.20(14) yes
N1 . C2 . C3 . 107.46(17) yes
N1 . C2 . H21 . 123.1 no
C3 . C2 . H21 . 129.5 no
N2 . C3 . C2 . 105.62(17) yes
N2 . C3 . H31 . 124.7 no
C2 . C3 . H31 . 129.7 no
N2 . C4 . C5 . 149.10(19) yes
N2 . C4 . C6 . 147.38(19) yes
C5 . C4 . C6 . 63.22(14) yes
C4 . C5 . N4 . 150.77(19) yes
C4 . C5 . C6 . 58.17(13) yes
N4 . C5 . C6 . 151.04(18) yes
C5 . C6 . C4 . 58.61(13) yes
C5 . C6 . N3 . 151.35(18) yes
C4 . C6 . N3 . 150.02(19) yes
N3 . C7 . C8 . 111.73(17) yes
N3 . C7 . C9 . 110.34(19) yes
C8 . C7 . C9 . 113.1(2) yes
N3 . C7 . H71 . 104.7 no
C8 . C7 . H71 . 106.5 no
C9 . C7 . H71 . 110.0 no
C7 . C8 . H82 . 111.6 no
C7 . C8 . H81 . 109.4 no
H82 . C8 . H81 . 107.5 no
C7 . C8 . H83 . 110.5 no
H82 . C8 . H83 . 108.0 no
H81 . C8 . H83 . 109.8 no
C7 . C9 . H93 . 109.8 no
C7 . C9 . H91 . 108.3 no
H93 . C9 . H91 . 109.3 no
C7 . C9 . H92 . 110.5 no
H93 . C9 . H92 . 109.7 no
H91 . C9 . H92 . 109.2 no
N3 . C10 . C11 . 110.38(17) yes
N3 . C10 . C12 . 111.36(17) yes
C11 . C10 . C12 . 112.13(18) yes
N3 . C10 . H101 . 106.6 no
C11 . C10 . H101 . 108.2 no
C12 . C10 . H101 . 108.0 no
C10 . C11 . H111 . 110.5 no
C10 . C11 . H113 . 110.7 no
H111 . C11 . H113 . 108.1 no
C10 . C11 . H112 . 110.6 no
H111 . C11 . H112 . 108.7 no
H113 . C11 . H112 . 108.2 no
C10 . C12 . H122 . 107.6 no
C10 . C12 . H121 . 110.7 no
H122 . C12 . H121 . 109.5 no
C10 . C12 . H123 . 111.0 no
H122 . C12 . H123 . 108.5 no
H121 . C12 . H123 . 109.3 no
N4 . C13 . C14 . 109.59(17) yes
N4 . C13 . C15 . 112.16(17) yes
C14 . C13 . C15 . 111.92(19) yes
N4 . C13 . H131 . 105.7 no
C14 . C13 . H131 . 109.7 no
C15 . C13 . H131 . 107.5 no
C13 . C14 . H142 . 110.9 no
C13 . C14 . H143 . 110.4 no
H142 . C14 . H143 . 111.0 no
C13 . C14 . H141 . 108.5 no
H142 . C14 . H141 . 107.4 no
H143 . C14 . H141 . 108.4 no
C13 . C15 . H151 . 110.8 no
C13 . C15 . H153 . 109.9 no
H151 . C15 . H153 . 107.4 no
C13 . C15 . H152 . 111.0 no
H151 . C15 . H152 . 108.3 no
H153 . C15 . H152 . 109.3 no
N4 . C16 . C17 . 110.57(16) yes
N4 . C16 . C18 . 110.95(17) yes
C17 . C16 . C18 . 112.71(17) yes
N4 . C16 . H161 . 106.6 no
C17 . C16 . H161 . 107.7 no
C18 . C16 . H161 . 108.0 no
C16 . C17 . H171 . 110.8 no
C16 . C17 . H172 . 110.2 no
H171 . C17 . H172 . 107.5 no
C16 . C17 . H173 . 110.1 no
H171 . C17 . H173 . 108.8 no
H172 . C17 . H173 . 109.3 no
C16 . C18 . H182 . 108.3 no
C16 . C18 . H183 . 109.4 no
H182 . C18 . H183 . 109.4 no
C16 . C18 . H181 . 110.4 no
H182 . C18 . H181 . 108.0 no
H183 . C18 . H181 . 111.3 no
N1 . C19 . C20 . 118.61(18) yes
N1 . C19 . C24 . 118.14(17) yes
C20 . C19 . C24 . 123.25(19) yes
C19 . C20 . C21 . 116.8(2) yes
C19 . C20 . C25 . 122.24(19) yes
C21 . C20 . C25 . 121.0(2) yes
C20 . C21 . C22 . 122.0(2) yes
C20 . C21 . H211 . 118.4 no
C22 . C21 . H211 . 119.6 no
C21 . C22 . C23 . 119.3(2) yes
C21 . C22 . C26 . 120.6(2) yes
C23 . C22 . C26 . 120.1(2) yes
C22 . C23 . C24 . 121.3(2) yes
C22 . C23 . H231 . 120.9 no
C24 . C23 . H231 . 117.8 no
C19 . C24 . C23 . 117.35(19) yes
C19 . C24 . C27 . 121.73(19) yes
C23 . C24 . C27 . 120.9(2) yes
C20 . C25 . H252 . 111.9 no
C20 . C25 . H253 . 109.9 no
H252 . C25 . H253 . 108.8 no
C20 . C25 . H251 . 110.3 no
H252 . C25 . H251 . 109.0 no
H253 . C25 . H251 . 106.8 no
C22 . C26 . H261 . 109.6 no
C22 . C26 . H263 . 108.8 no
H261 . C26 . H263 . 107.4 no
C22 . C26 . H262 . 112.0 no
H261 . C26 . H262 . 107.8 no
H263 . C26 . H262 . 111.1 no
C24 . C27 . H272 . 109.8 no
C24 . C27 . H271 . 109.2 no
H272 . C27 . H271 . 108.8 no
C24 . C27 . H273 . 111.4 no
H272 . C27 . H273 . 108.9 no
H271 . C27 . H273 . 108.8 no
S1 . C28 . F1 . 112.40(17) yes
S1 . C28 . F2 . 110.82(17) yes
F1 . C28 . F2 . 107.2(2) yes
S1 . C28 . F3 . 111.47(16) yes
F1 . C28 . F3 . 107.0(2) yes
F2 . C28 . F3 . 107.6(2) yes
C1 . Au1 . Cl1 . 177.75(5) yes
C28 . S1 . O1 . 102.89(11) yes
C28 . S1 . O2 . 103.44(10) yes
O1 . S1 . O2 . 115.32(11) yes
C28 . S1 . O3 . 102.03(11) yes
O1 . S1 . O3 . 115.08(10) yes
O2 . S1 . O3 . 115.33(10) yes

loop_
_geom_bond_atom_site_label_1
_geom_bond_site_symmetry_1
_geom_bond_atom_site_label_2
_geom_bond_site_symmetry_2
_geom_bond_distance
_geom_bond_publ_flag
O1 . S1 . 1.4430(17) yes
O2 . S1 . 1.4413(16) yes
O3 . S1 . 1.4366(17) yes
N1 . C1 . 1.344(2) yes
N1 . C2 . 1.392(2) yes
N1 . C19 . 1.445(2) yes
N2 . C1 . 1.360(2) yes
N2 . C3 . 1.402(2) yes
N2 . C4 . 1.396(2) yes
N3 . C6 . 1.309(2) yes
N3 . C7 . 1.491(2) yes
N3 . C10 . 1.489(2) yes
N4 . C5 . 1.300(2) yes
N4 . C13 . 1.496(2) yes
N4 . C16 . 1.492(2) yes
C1 . Au1 . 1.9716(19) yes
C2 . C3 . 1.342(3) yes
C2 . H21 . 0.955 no
C3 . H31 . 0.929 no
C4 . C5 . 1.368(3) yes
C4 . C6 . 1.361(3) yes
C5 . C6 . 1.431(3) yes
C7 . C8 . 1.518(3) yes
C7 . C9 . 1.522(3) yes
C7 . H71 . 0.980 no
C8 . H82 . 0.965 no
C8 . H81 . 0.963 no
C8 . H83 . 0.971 no
C9 . H93 . 0.973 no
C9 . H91 . 0.956 no
C9 . H92 . 0.975 no
C10 . C11 . 1.513(3) yes
C10 . C12 . 1.525(3) yes
C10 . H101 . 0.991 no
C11 . H111 . 0.976 no
C11 . H113 . 0.969 no
C11 . H112 . 0.970 no
C12 . H122 . 0.947 no
C12 . H121 . 0.971 no
C12 . H123 . 0.967 no
C13 . C14 . 1.509(3) yes
C13 . C15 . 1.524(3) yes
C13 . H131 . 0.983 no
C14 . H142 . 0.954 no
C14 . H143 . 0.998 no
C14 . H141 . 0.965 no
C15 . H151 . 0.966 no
C15 . H153 . 0.968 no
C15 . H152 . 0.982 no
C16 . C17 . 1.518(3) yes
C16 . C18 . 1.521(3) yes
C16 . H161 . 0.975 no
C17 . H171 . 0.968 no
C17 . H172 . 0.981 no
C17 . H173 . 0.975 no
C18 . H182 . 0.956 no
C18 . H183 . 0.965 no
C18 . H181 . 0.961 no
C19 . C20 . 1.394(3) yes
C19 . C24 . 1.397(3) yes
C20 . C21 . 1.394(3) yes
C20 . C25 . 1.500(3) yes
C21 . C22 . 1.386(4) yes
C21 . H211 . 0.954 no
C22 . C23 . 1.386(3) yes
C22 . C26 . 1.516(3) yes
C23 . C24 . 1.395(3) yes
C23 . H231 . 0.959 no
C24 . C27 . 1.505(3) yes
C25 . H252 . 0.971 no
C25 . H253 . 0.979 no
C25 . H251 . 0.954 no
C26 . H261 . 0.954 no
C26 . H263 . 0.975 no
C26 . H262 . 0.976 no
C27 . H272 . 0.957 no
C27 . H271 . 0.980 no
C27 . H273 . 0.964 no
C28 . S1 . 1.824(2) yes
C28 . F1 . 1.333(3) yes
C28 . F2 . 1.336(3) yes
C28 . F3 . 1.333(3) yes
Au1 . Cl1 . 2.2724(5) yes

loop_
_geom_hbond_atom_site_label_D
_geom_hbond_site_symmetry_D
_geom_hbond_atom_site_label_H
_geom_hbond_site_symmetry_H
_geom_hbond_atom_site_label_A
_geom_hbond_site_symmetry_A
_geom_hbond_angle_DHA
_geom_hbond_distance_DH
_geom_hbond_distance_HA
_geom_hbond_distance_DA
_geom_hbond_publ_flag
C2 . H21 . O3 . 164 0.95 2.29 3.215(3) yes
C3 . H31 . O1 2_566 168 0.93 2.34 3.260(3) yes
C17 . H173 . O2 2_566 145 0.97 2.53 3.372(3) yes
